data_4079034
loop_
_publ_author_name
'Ye, Qiong'
'Liu, Ming-Liang'
'Chen, Zi-Qi'
'Sun, Su-Wen'
'Xiong, Ren-Gen'

_publ_section_title
;
 Solvothermal Syntheses and Physical Properties of Noncentrosymmetric
 Olefin--Copper(I) Coordination Compounds
;
_journal_issue 22
_journal_name_full Organometallics
_journal_page_first 7862
_journal_paper_doi 10.1021/om300343j
_journal_volume 31
_journal_year 2012
_chemical_formula_sum 'C30 H48 Cl7 Cu4 N3'
_chemical_formula_weight 953.02
_chemical_name_systematic
; 
 ? 
;
_space_group_IT_number 161
_symmetry_cell_setting trigonal
_symmetry_space_group_name_Hall 'R 3 -2"c'
_symmetry_space_group_name_H-M 'R 3 c :H'
_atom_sites_solution_hydrogens geom
_atom_sites_solution_primary direct
_atom_sites_solution_secondary difmap
_audit_creation_method SHELXL-97
_cell_angle_alpha 90.00
_cell_angle_beta 90.00
_cell_angle_gamma 120.00
_cell_formula_units_Z 6
_cell_length_a 14.233(2)
_cell_length_b 14.233(2)
_cell_length_c 40.08(4)
_cell_measurement_temperature 293(2)
_cell_volume 7032(7)
_computing_structure_refinement 'SHELXL-97 (Sheldrick, 1997)'
_computing_structure_solution 'SHELXS-97 (Sheldrick, 1990)'
_diffrn_ambient_temperature 293(2)
_diffrn_measured_fraction_theta_full 0.998
_diffrn_measured_fraction_theta_max 0.998
_diffrn_radiation_monochromator graphite
_diffrn_radiation_source 'fine-focus sealed tube'
_diffrn_radiation_type MoK\a
_diffrn_radiation_wavelength 0.71073
_diffrn_reflns_av_R_equivalents 0.0510
_diffrn_reflns_av_sigmaI/netI 0.0341
_diffrn_reflns_limit_h_max 18
_diffrn_reflns_limit_h_min -18
_diffrn_reflns_limit_k_max 18
_diffrn_reflns_limit_k_min -18
_diffrn_reflns_limit_l_max 52
_diffrn_reflns_limit_l_min -52
_diffrn_reflns_number 23216
_diffrn_reflns_theta_full 27.87
_diffrn_reflns_theta_max 27.87
_diffrn_reflns_theta_min 2.86
_exptl_absorpt_coefficient_mu 2.210
_exptl_crystal_density_diffrn 1.350
_exptl_crystal_density_method 'not measured'
_exptl_crystal_F_000 2904
_exptl_crystal_size_max 0.32
_exptl_crystal_size_mid 0.26
_exptl_crystal_size_min 0.24
_refine_diff_density_max 0.918
_refine_diff_density_min -0.869
_refine_diff_density_rms 0.115
_refine_ls_abs_structure_details 'Flack H D (1983), Acta Cryst. A39, 876-881'
_refine_ls_abs_structure_Flack 0.02(3)
_refine_ls_extinction_method none
_refine_ls_goodness_of_fit_ref 1.121
_refine_ls_hydrogen_treatment mixed
_refine_ls_matrix_type full
_refine_ls_number_parameters 128
_refine_ls_number_reflns 3735
_refine_ls_number_restraints 1
_refine_ls_restrained_S_all 1.121
_refine_ls_R_factor_all 0.0776
_refine_ls_R_factor_gt 0.0707
_refine_ls_shift/su_max 0.003
_refine_ls_shift/su_mean 0.000
_refine_ls_structure_factor_coef Fsqd
_refine_ls_weighting_details 'calc w=1/[\s^2^(Fo^2^)+(0.1144P)^2^+18.5193P] where P=(Fo^2^+2Fc^2^)/3'
_refine_ls_weighting_scheme calc
_refine_ls_wR_factor_gt 0.1965
_refine_ls_wR_factor_ref 0.2032
_reflns_number_gt 3333
_reflns_number_total 3735
_reflns_threshold_expression >2sigma(I)
_cod_data_source_file om300343j_si_001.cif
_cod_data_source_block compound_1
_cod_original_sg_symbol_H-M R3c
_cod_database_code 4079034

loop_
_symmetry_equiv_pos_as_xyz
'x, y, z'
'-y, x-y, z'
'-x+y, -x, z'
'-y, -x, z+1/2'
'x, x-y, z+1/2'
'-x+y, y, z+1/2'
'x+2/3, y+1/3, z+1/3'
'-y+2/3, x-y+1/3, z+1/3'
'-x+y+2/3, -x+1/3, z+1/3'
'-y+2/3, -x+1/3, z+5/6'
'x+2/3, x-y+1/3, z+5/6'
'-x+y+2/3, y+1/3, z+5/6'
'x+1/3, y+2/3, z+2/3'
'-y+1/3, x-y+2/3, z+2/3'
'-x+y+1/3, -x+2/3, z+2/3'
'-y+1/3, -x+2/3, z+7/6'
'x+1/3, x-y+2/3, z+7/6'
'-x+y+1/3, y+2/3, z+7/6'

loop_
_atom_site_label
_atom_site_type_symbol
_atom_site_fract_x
_atom_site_fract_y
_atom_site_fract_z
_atom_site_U_iso_or_equiv
_atom_site_adp_type
_atom_site_occupancy
_atom_site_symmetry_multiplicity
_atom_site_calc_flag
_atom_site_refinement_flags
Cu1 Cu 0.6667 0.3333 -0.04017(5) 0.0646(4) Uani 1 3 d S
Cu2 Cu 0.52428(8) 0.40382(8) -0.00663(2) 0.0624(3) Uani 1 1 d .
Cl3 Cl 0.58487(18) 0.55806(19) 0.02324(5) 0.0702(5) Uiso 1 1 d .
Cl2 Cl 0.60098(16) 0.44572(16) -0.05863(5) 0.0622(4) Uani 1 1 d .
Cl1 Cl 0.6667 0.3333 0.01902(7) 0.0501(6) Uani 1 3 d S
N1 N 0.4344(4) 0.3678(4) 0.07463(15) 0.0485(12) Uani 1 1 d .
H1B H 0.4938 0.4254 0.0655 0.058 Uiso 1 1 calc R
C10 C 0.367(2) 0.5310(18) 0.1249(8) 0.25(2) Uani 1 1 d .
H10A H 0.3116 0.4771 0.1376 0.302 Uiso 1 1 calc R
H10B H 0.4033 0.6023 0.1325 0.302 Uiso 1 1 calc R
C9 C 0.3934(9) 0.5078(9) 0.0979(3) 0.088(3) Uani 1 1 d .
H9A H 0.4496 0.5660 0.0867 0.106 Uiso 1 1 calc R
C8 C 0.3931(6) 0.2505(6) -0.0100(2) 0.0602(17) Uani 1 1 d .
H8A H 0.3459 0.2361 -0.0291 0.072 Uiso 1 1 calc R
H8B H 0.4060 0.1913 -0.0048 0.072 Uiso 1 1 calc R
C7 C 0.3971(5) 0.2749(5) 0.05196(17) 0.0487(13) Uani 1 1 d .
H7A H 0.3305 0.2149 0.0607 0.058 Uiso 1 1 calc R
H7B H 0.4511 0.2524 0.0513 0.058 Uiso 1 1 calc R
C6 C 0.3481(7) 0.4000(8) 0.0804(3) 0.071(2) Uani 1 1 d .
H6A H 0.3179 0.4038 0.0591 0.085 Uiso 1 1 calc R
H6B H 0.2899 0.3446 0.0937 0.085 Uiso 1 1 calc R
C5 C 0.4580(6) 0.1316(6) 0.1094(2) 0.0578(16) Uani 1 1 d .
H5A H 0.3996 0.1470 0.1094 0.087 Uiso 1 1 calc R
H5B H 0.4561 0.0946 0.1297 0.087 Uiso 1 1 calc R
H5C H 0.4504 0.0864 0.0906 0.087 Uiso 1 1 calc R
C4 C 0.5692(5) 0.3360(5) 0.10655(14) 0.0418(11) Uani 1 1 d .
C3 C 0.4667(5) 0.3418(5) 0.10817(15) 0.0482(13) Uani 1 1 d .
H3A H 0.4764 0.3971 0.1242 0.058 Uiso 1 1 calc R
H3B H 0.4082 0.2729 0.1161 0.058 Uiso 1 1 calc R
C2 C 0.5646(5) 0.2362(5) 0.10705(15) 0.0443(12) Uani 1 1 d .
C1 C 0.3766(5) 0.2995(5) 0.01623(17) 0.0507(14) Uani 1 1 d .
H1A H 0.3193 0.3180 0.0136 0.061 Uiso 1 1 calc R

loop_
_atom_site_aniso_label
_atom_site_aniso_U_11
_atom_site_aniso_U_22
_atom_site_aniso_U_33
_atom_site_aniso_U_23
_atom_site_aniso_U_13
_atom_site_aniso_U_12
Cu1 0.0527(5) 0.0527(5) 0.0885(11) 0.000 0.000 0.0263(3)
Cu2 0.0649(6) 0.0542(5) 0.0614(5) 0.0118(4) 0.0131(4) 0.0247(4)
Cl2 0.0678(10) 0.0699(10) 0.0634(9) 0.0233(8) 0.0138(8) 0.0452(9)
Cl1 0.0506(8) 0.0506(8) 0.0492(12) 0.000 0.000 0.0253(4)
N1 0.041(2) 0.048(3) 0.061(3) 0.011(2) 0.010(2) 0.026(2)
C10 0.156(18) 0.165(18) 0.39(5) -0.14(2) 0.10(2) 0.050(15)
C9 0.086(6) 0.076(6) 0.120(9) -0.006(6) 0.003(6) 0.054(5)
C8 0.048(3) 0.058(4) 0.069(4) 0.000(3) -0.007(3) 0.022(3)
C7 0.049(3) 0.046(3) 0.056(3) 0.008(3) 0.003(3) 0.027(3)
C6 0.053(4) 0.071(5) 0.105(7) 0.003(4) 0.001(4) 0.044(4)
C5 0.047(3) 0.049(3) 0.071(4) 0.009(3) 0.007(3) 0.020(3)
C4 0.041(3) 0.044(3) 0.042(3) 0.006(2) 0.004(2) 0.022(2)
C3 0.049(3) 0.051(3) 0.050(3) 0.003(3) 0.009(3) 0.029(3)
C2 0.044(3) 0.046(3) 0.044(3) 0.003(2) 0.004(2) 0.022(2)
C1 0.037(3) 0.050(3) 0.061(4) 0.017(3) 0.001(2) 0.019(2)

loop_
_atom_type_symbol
_atom_type_description
_atom_type_scat_dispersion_real
_atom_type_scat_dispersion_imag
_atom_type_scat_source
C C 0.0033 0.0016 'International Tables Vol C Tables 4.2.6.8 and 6.1.1.4'
Cl Cl 0.1484 0.1585 'International Tables Vol C Tables 4.2.6.8 and 6.1.1.4'
Cu Cu 0.3201 1.2651 'International Tables Vol C Tables 4.2.6.8 and 6.1.1.4'
N N 0.0061 0.0033 'International Tables Vol C Tables 4.2.6.8 and 6.1.1.4'
H H 0.0000 0.0000 'International Tables Vol C Tables 4.2.6.8 and 6.1.1.4'

loop_
_geom_angle_atom_site_label_1
_geom_angle_atom_site_label_2
_geom_angle_atom_site_label_3
_geom_angle
_geom_angle_site_symmetry_1
_geom_angle_site_symmetry_3
Cl2 Cu1 Cl2 110.49(7) 3_665 2_655
Cl2 Cu1 Cl2 110.49(7) 3_665 .
Cl2 Cu1 Cl2 110.49(7) 2_655 .
Cl2 Cu1 Cl1 108.44(7) 3_665 .
Cl2 Cu1 Cl1 108.44(7) 2_655 .
Cl2 Cu1 Cl1 108.44(7) . .
Cl2 Cu1 Cu2 107.12(6) 3_665 2_655
Cl2 Cu1 Cu2 48.99(6) 2_655 2_655
Cl2 Cu1 Cu2 141.99(5) . 2_655
Cl1 Cu1 Cu2 63.31(5) . 2_655
Cl2 Cu1 Cu2 48.99(6) 3_665 3_665
Cl2 Cu1 Cu2 141.99(5) 2_655 3_665
Cl2 Cu1 Cu2 107.12(6) . 3_665
Cl1 Cu1 Cu2 63.31(5) . 3_665
Cu2 Cu1 Cu2 101.38(6) 2_655 3_665
Cl2 Cu1 Cu2 141.99(5) 3_665 .
Cl2 Cu1 Cu2 107.12(6) 2_655 .
Cl2 Cu1 Cu2 48.99(6) . .
Cl1 Cu1 Cu2 63.31(5) . .
Cu2 Cu1 Cu2 101.38(6) 2_655 .
Cu2 Cu1 Cu2 101.38(6) 3_665 .
C8 Cu2 C1 38.0(3) . .
C8 Cu2 Cl3 140.5(2) . .
C1 Cu2 Cl3 102.6(2) . .
C8 Cu2 Cl2 106.3(2) . .
C1 Cu2 Cl2 140.0(2) . .
Cl3 Cu2 Cl2 109.19(9) . .
C8 Cu2 Cu1 91.3(2) . .
C1 Cu2 Cu1 124.7(2) . .
Cl3 Cu2 Cu1 124.78(7) . .
Cl2 Cu2 Cu1 50.48(6) . .
Cu2 Cl2 Cu1 80.53(8) . .
C7 N1 C3 110.1(5) . .
C7 N1 C6 112.4(6) . .
C3 N1 C6 108.9(6) . .
C7 N1 H1B 108.4 . .
C3 N1 H1B 108.4 . .
C6 N1 H1B 108.4 . .
C9 C10 H10A 120.0 . .
C9 C10 H10B 120.0 . .
H10A C10 H10B 120.0 . .
C10 C9 C6 130.1(15) . .
C10 C9 H9A 115.0 . .
C6 C9 H9A 115.0 . .
C1 C8 Cu2 72.5(4) . .
C1 C8 H8A 116.3 . .
Cu2 C8 H8A 116.3 . .
C1 C8 H8B 116.3 . .
Cu2 C8 H8B 116.3 . .
H8A C8 H8B 113.3 . .
N1 C7 C1 113.3(5) . .
N1 C7 H7A 108.9 . .
C1 C7 H7A 108.9 . .
N1 C7 H7B 108.9 . .
C1 C7 H7B 108.9 . .
H7A C7 H7B 107.7 . .
C9 C6 N1 112.2(7) . .
C9 C6 H6A 109.2 . .
N1 C6 H6A 109.2 . .
C9 C6 H6B 109.2 . .
N1 C6 H6B 109.2 . .
H6A C6 H6B 107.9 . .
C2 C5 H5A 109.5 . .
C2 C5 H5B 109.5 . .
H5A C5 H5B 109.5 . .
C2 C5 H5C 109.5 . .
H5A C5 H5C 109.5 . .
H5B C5 H5C 109.5 . .
C2 C4 C2 120.8(6) . 3_665
C2 C4 C3 120.4(5) . .
C2 C4 C3 118.7(5) 3_665 .
C4 C3 N1 113.2(5) . .
C4 C3 H3A 108.9 . .
N1 C3 H3A 108.9 . .
C4 C3 H3B 108.9 . .
N1 C3 H3B 108.9 . .
H3A C3 H3B 107.7 . .
C4 C2 C4 119.2(6) . 2_655
C4 C2 C5 121.3(6) . .
C4 C2 C5 119.4(5) 2_655 .
C8 C1 C7 120.5(6) . .
C8 C1 Cu2 69.5(4) . .
C7 C1 Cu2 109.5(4) . .
C8 C1 H1A 116.1 . .
C7 C1 H1A 116.1 . .
Cu2 C1 H1A 116.1 . .

loop_
_geom_bond_atom_site_label_1
_geom_bond_atom_site_label_2
_geom_bond_distance
_geom_bond_site_symmetry_2
Cu1 Cl2 2.3401(18) 3_665
Cu1 Cl2 2.3401(18) 2_655
Cu1 Cl2 2.3401(18) .
Cu1 Cl1 2.372(4) .
Cu1 Cu2 2.9922(15) 2_655
Cu1 Cu2 2.9922(15) 3_665
Cu1 Cu2 2.9922(15) .
Cu2 C8 2.048(7) .
Cu2 C1 2.084(6) .
Cu2 Cl3 2.259(2) .
Cu2 Cl2 2.289(3) .
N1 C7 1.468(9) .
N1 C3 1.525(9) .
N1 C6 1.527(8) .
N1 H1B 0.9100 .
C10 C9 1.24(2) .
C10 H10A 0.9300 .
C10 H10B 0.9300 .
C9 C6 1.507(14) .
C9 H9A 0.9300 .
C8 C1 1.345(11) .
C8 H8A 0.9700 .
C8 H8B 0.9700 .
C7 C1 1.537(9) .
C7 H7A 0.9700 .
C7 H7B 0.9700 .
C6 H6A 0.9700 .
C6 H6B 0.9700 .
C5 C2 1.506(9) .
C5 H5A 0.9600 .
C5 H5B 0.9600 .
C5 H5C 0.9600 .
C4 C2 1.390(9) .
C4 C2 1.436(8) 3_665
C4 C3 1.502(9) .
C3 H3A 0.9700 .
C3 H3B 0.9700 .
C2 C4 1.436(8) 2_655
C1 H1A 0.9800 .
